data_7053790
loop_
_publ_author_name
'Kutsunugi, Yuichiro'
'Kawai, Shigekazu'
'Nakashima, Takuya'
'Kawai, Tsuyoshi'

_publ_section_title
;
 Photochromic properties of terarylene derivatives having a \p-conjugation
 unit on central aromatic ring
;
_journal_issue 6
_journal_name_full 'New Journal of Chemistry'
_journal_page_first 1368
_journal_paper_doi 10.1039/b823413b
_journal_volume 33
_journal_year 2009
_chemical_formula_moiety 'C21 H15 N S3 '
_chemical_formula_sum 'C21 H15 N S3'
_chemical_formula_weight 377.54
_space_group_IT_number 14
_symmetry_cell_setting monoclinic
_symmetry_Int_Tables_number 14
_symmetry_space_group_name_Hall '-P 2ybc'
_symmetry_space_group_name_H-M 'P 1 21/c 1'
_cell_angle_alpha 90.0000
_cell_angle_beta 122.7144(14)
_cell_angle_gamma 90.0000
_cell_formula_units_Z 8
_cell_length_a 24.7188(14)
_cell_length_b 12.7989(9)
_cell_length_c 13.7089(8)
_cell_measurement_reflns_used 14005
_cell_measurement_temperature 193.1
_cell_measurement_theta_max 25.3
_cell_measurement_theta_min 3.1
_cell_volume 3649.2(4)
_computing_cell_refinement PROCESS-AUTO
_computing_data_collection PROCESS-AUTO
_computing_data_reduction CrystalStructure
_computing_publication_material 'CrystalStructure 3.8'
_computing_structure_refinement CRYSTALS
_computing_structure_solution SIR92
_diffrn_detector_area_resol_mean 10.00
_diffrn_measured_fraction_theta_full 0.994
_diffrn_measured_fraction_theta_max 0.994
_diffrn_measurement_device_type 'Rigaku RAXIS-RAPID'
_diffrn_measurement_method \w
_diffrn_radiation_type 'Mo K\a'
_diffrn_radiation_wavelength 0.71075
_diffrn_reflns_av_R_equivalents 0.091
_diffrn_reflns_limit_h_max 28
_diffrn_reflns_limit_h_min -29
_diffrn_reflns_limit_k_max 15
_diffrn_reflns_limit_k_min -15
_diffrn_reflns_limit_l_max 16
_diffrn_reflns_limit_l_min -14
_diffrn_reflns_number 28998
_diffrn_reflns_theta_full 25.28
_diffrn_reflns_theta_max 25.28
_exptl_absorpt_coefficient_mu 0.409
_exptl_absorpt_correction_T_max 0.980
_exptl_absorpt_correction_T_min 0.751
_exptl_absorpt_correction_type multi-scan
_exptl_absorpt_process_details
;
Higashi, T. (1995). Program for Absorption Correction.
Rigaku Corporation, Tokyo, Japan.
;
_exptl_crystal_colour colorless
_exptl_crystal_density_diffrn 1.374
_exptl_crystal_density_method 'not measured'
_exptl_crystal_description block
_exptl_crystal_F_000 1568.00
_exptl_crystal_size_max 0.12
_exptl_crystal_size_mid 0.10
_exptl_crystal_size_min 0.05
_refine_diff_density_max 0.73
_refine_diff_density_min -0.76
_refine_ls_extinction_method none
_refine_ls_goodness_of_fit_ref 0.955
_refine_ls_hydrogen_treatment constr
_refine_ls_number_parameters 481
_refine_ls_number_reflns 6600
_refine_ls_R_factor_gt 0.0447
_refine_ls_shift/su_max 0.0000
_refine_ls_structure_factor_coef Fsqd
_refine_ls_weighting_details 'w = 1/[0.9500\s(Fo^2^)]/(4Fo^2^)'
_refine_ls_weighting_scheme calc
_refine_ls_wR_factor_ref 0.0401
_reflns_number_gt 2921
_reflns_number_total 6600
_reflns_threshold_expression F^2^>2.0\s(F^2^)
_cod_data_source_file B823413Bsup1.cif
_cod_data_source_block '_Yk-2'
_cod_original_cell_volume 3649.1(4)
_cod_original_formula_sum 'C21 H15 N S3 '
_cod_database_code 7053790

loop_
_symmetry_equiv_pos_site_id
_symmetry_equiv_pos_as_xyz
1 +X,+Y,+Z
2 -X,1/2+Y,1/2-Z
3 -X,-Y,-Z
4 +X,1/2-Y,1/2+Z

loop_
_atom_site_label
_atom_site_type_symbol
_atom_site_fract_x
_atom_site_fract_y
_atom_site_fract_z
_atom_site_U_iso_or_equiv
_atom_site_adp_type
_atom_site_occupancy
_atom_site_symmetry_multiplicity
_atom_site_calc_flag
_atom_site_refinement_flags
S(1) S 0.16638(4) 0.54283(8) 0.21254(7) 0.0506(3) Uani 1.00 1 d .
S(2) S 0.35102(4) 0.31217(8) 0.24551(8) 0.0569(3) Uani 1.00 1 d .
S(3) S 0.10724(4) 0.09721(8) -0.04541(8) 0.0619(3) Uani 1.00 1 d .
S(4) S 0.33847(4) 0.05985(8) 0.39642(7) 0.0481(3) Uani 1.00 1 d .
S(5) S 0.14203(4) -0.16536(8) 0.10219(7) 0.0561(3) Uani 1.00 1 d .
S(6) S 0.37877(4) -0.40409(8) 0.26351(7) 0.0630(3) Uani 1.00 1 d .
N(1) N 0.06982(11) 0.4575(2) 0.03844(19) 0.0336(8) Uani 1.00 1 d .
N(2) N 0.43040(10) -0.0403(2) 0.40502(19) 0.0354(8) Uani 1.00 1 d .
C(1) C 0.08617(14) 0.5355(2) 0.1026(2) 0.0480(12) Uani 1.00 1 d .
C(2) C 0.18023(14) 0.4247(2) 0.1668(2) 0.0354(10) Uani 1.00 1 d .
C(3) C 0.12247(14) 0.3898(2) 0.0729(2) 0.0363(10) Uani 1.00 1 d .
C(4) C 0.24571(14) 0.3835(2) 0.2186(2) 0.0376(10) Uani 1.00 1 d .
C(5) C 0.27101(13) 0.3500(2) 0.1573(2) 0.0436(11) Uani 1.00 1 d .
C(6) C 0.35253(14) 0.3417(2) 0.3682(2) 0.0468(11) Uani 1.00 1 d .
C(7) C 0.40414(16) 0.3319(2) 0.4834(3) 0.0661(13) Uani 1.00 1 d .
C(8) C 0.39467(17) 0.3555(3) 0.5712(3) 0.0690(14) Uani 1.00 1 d .
C(9) C 0.33555(17) 0.3907(2) 0.5486(2) 0.0608(13) Uani 1.00 1 d .
C(10) C 0.28293(14) 0.4012(2) 0.4344(2) 0.0471(11) Uani 1.00 1 d .
C(11) C 0.29185(15) 0.3785(2) 0.3424(2) 0.0442(11) Uani 1.00 1 d .
C(12) C 0.24000(13) 0.3428(2) 0.0285(2) 0.0551(12) Uani 1.00 1 d .
C(13) C 0.11069(13) 0.2913(2) 0.0098(2) 0.0355(11) Uani 1.00 1 d .
C(14) C 0.12972(14) 0.1944(2) 0.0575(2) 0.0428(11) Uani 1.00 1 d .
C(15) C 0.07116(14) 0.1880(3) -0.1583(3) 0.0476(12) Uani 1.00 1 d .
C(16) C 0.04147(15) 0.1679(3) -0.2787(3) 0.0581(14) Uani 1.00 1 d .
C(17) C 0.01741(15) 0.2498(3) -0.3534(3) 0.0586(14) Uani 1.00 1 d .
C(18) C 0.02174(14) 0.3523(3) -0.3134(2) 0.0553(13) Uani 1.00 1 d .
C(19) C 0.05133(13) 0.3717(2) -0.1943(2) 0.0483(12) Uani 1.00 1 d .
C(20) C 0.07620(14) 0.2892(2) -0.1161(2) 0.0386(11) Uani 1.00 1 d .
C(21) C 0.16614(13) 0.1652(2) 0.1838(2) 0.0617(12) Uani 1.00 1 d .
C(22) C 0.41730(14) 0.0448(2) 0.4372(2) 0.0436(11) Uani 1.00 1 d .
C(23) C 0.32045(14) -0.0612(2) 0.3289(2) 0.0319(10) Uani 1.00 1 d .
C(24) C 0.37501(14) -0.1035(2) 0.3434(2) 0.0360(10) Uani 1.00 1 d .
C(25) C 0.25396(14) -0.0999(2) 0.2648(2) 0.0362(10) Uani 1.00 1 d .
C(26) C 0.21983(14) -0.1244(2) 0.1511(2) 0.0391(10) Uani 1.00 1 d .
C(27) C 0.15389(15) -0.1486(2) 0.2390(2) 0.0445(11) Uani 1.00 1 d .
C(28) C 0.11021(15) -0.1652(2) 0.2725(3) 0.0611(13) Uani 1.00 1 d .
C(29) C 0.13087(19) -0.1494(2) 0.3872(3) 0.0643(15) Uani 1.00 1 d .
C(30) C 0.19356(18) -0.1173(2) 0.4663(3) 0.0577(13) Uani 1.00 1 d .
C(31) C 0.23703(15) -0.1000(2) 0.4344(2) 0.0462(12) Uani 1.00 1 d .
C(32) C 0.21805(14) -0.1131(2) 0.3196(2) 0.0359(10) Uani 1.00 1 d .
C(33) C 0.24072(13) -0.1203(2) 0.0673(2) 0.0585(12) Uani 1.00 1 d .
C(34) C 0.38246(13) -0.2064(2) 0.3031(2) 0.0389(10) Uani 1.00 1 d .
C(35) C 0.36076(14) -0.2982(2) 0.3200(2) 0.0402(11) Uani 1.00 1 d .
C(36) C 0.41628(14) -0.3255(3) 0.2141(2) 0.0502(12) Uani 1.00 1 d .
C(37) C 0.44455(16) -0.3543(3) 0.1546(2) 0.0665(15) Uani 1.00 1 d .
C(38) C 0.47216(17) -0.2789(4) 0.1236(3) 0.0681(15) Uani 1.00 1 d .
C(39) C 0.47167(15) -0.1742(3) 0.1518(2) 0.0622(14) Uani 1.00 1 d .
C(40) C 0.44388(13) -0.1434(2) 0.2115(2) 0.0450(11) Uani 1.00 1 d .
C(41) C 0.41534(14) -0.2188(3) 0.2427(2) 0.0399(11) Uani 1.00 1 d .
C(42) C 0.32645(13) -0.3183(2) 0.3802(2) 0.0529(11) Uani 1.00 1 d .
H(1) H 0.0563 0.5880 0.0919 0.058 Uiso 1.00 1 c R
H(2) H 0.4498 0.3070 0.5028 0.068 Uiso 1.00 1 c R
H(3) H 0.4338 0.3463 0.6593 0.065 Uiso 1.00 1 c R
H(4) H 0.3304 0.4103 0.6205 0.068 Uiso 1.00 1 c R
H(5) H 0.2362 0.4262 0.4162 0.048 Uiso 1.00 1 c R
H(6) H 0.2041 0.3923 -0.0100 0.072 Uiso 1.00 1 c R
H(7) H 0.2239 0.2716 0.0027 0.072 Uiso 1.00 1 c R
H(8) H 0.2717 0.3596 0.0089 0.073 Uiso 1.00 1 c R
H(9) H 0.0381 0.0900 -0.3097 0.072 Uiso 1.00 1 c R
H(10) H -0.0044 0.2365 -0.4410 0.069 Uiso 1.00 1 c R
H(11) H 0.0027 0.4150 -0.3733 0.064 Uiso 1.00 1 c R
H(12) H 0.0543 0.4411 -0.1673 0.055 Uiso 1.00 1 c R
H(13) H 0.1525 0.0966 0.1923 0.073 Uiso 1.00 1 c R
H(14) H 0.1575 0.2161 0.2261 0.073 Uiso 1.00 1 c R
H(15) H 0.2119 0.1641 0.2144 0.073 Uiso 1.00 1 c R
H(16) H 0.4527 0.1023 0.4860 0.052 Uiso 1.00 1 c R
H(17) H 0.0656 -0.1880 0.2153 0.075 Uiso 1.00 1 c R
H(18) H 0.0978 -0.1617 0.4155 0.090 Uiso 1.00 1 c R
H(19) H 0.2078 -0.1065 0.5499 0.077 Uiso 1.00 1 c R
H(20) H 0.2848 -0.0769 0.4973 0.060 Uiso 1.00 1 c R
H(21) H 0.2523 -0.1914 0.0562 0.064 Uiso 1.00 1 c R
H(22) H 0.2785 -0.0738 0.0979 0.064 Uiso 1.00 1 c R
H(23) H 0.2051 -0.0929 -0.0078 0.064 Uiso 1.00 1 c R
H(24) H 0.4451 -0.4360 0.1327 0.069 Uiso 1.00 1 c R
H(25) H 0.4947 -0.3011 0.0768 0.079 Uiso 1.00 1 c R
H(26) H 0.4930 -0.1172 0.1268 0.075 Uiso 1.00 1 c R
H(27) H 0.4442 -0.0615 0.2337 0.054 Uiso 1.00 1 c R
H(28) H 0.3373 -0.2641 0.4375 0.056 Uiso 1.00 1 c R
H(29) H 0.3393 -0.3858 0.4183 0.057 Uiso 1.00 1 c R
H(30) H 0.2804 -0.3180 0.3240 0.057 Uiso 1.00 1 c R

loop_
_atom_site_aniso_label
_atom_site_aniso_U_11
_atom_site_aniso_U_22
_atom_site_aniso_U_33
_atom_site_aniso_U_12
_atom_site_aniso_U_13
_atom_site_aniso_U_23
S(1) 0.0448(5) 0.0490(7) 0.0516(5) -0.0012(5) 0.0219(4) -0.0034(5)
S(2) 0.0360(5) 0.0499(7) 0.0791(6) 0.0026(5) 0.0274(5) 0.0013(5)
S(3) 0.0572(6) 0.0386(7) 0.0898(7) 0.0012(5) 0.0396(5) -0.0053(6)
S(4) 0.0402(5) 0.0429(7) 0.0636(5) -0.0025(4) 0.0297(4) -0.0053(5)
S(5) 0.0340(5) 0.0596(8) 0.0580(5) -0.0067(5) 0.0139(4) 0.0052(5)
S(6) 0.0582(6) 0.0409(7) 0.0642(6) 0.0018(5) 0.0162(5) -0.0090(5)
N(1) 0.0193(14) 0.039(2) 0.0365(16) 0.0061(14) 0.0110(12) 0.0025(15)
N(2) 0.0249(15) 0.036(2) 0.0441(16) -0.0071(15) 0.0181(13) -0.0033(15)
C(1) 0.038(2) 0.048(2) 0.060(2) 0.015(2) 0.0276(19) 0.018(2)
C(2) 0.0311(19) 0.030(2) 0.0411(19) 0.0073(17) 0.0170(16) 0.0031(17)
C(3) 0.036(2) 0.034(2) 0.042(2) 0.0019(19) 0.0232(17) 0.0048(18)
C(4) 0.030(2) 0.035(2) 0.038(2) -0.0007(17) 0.0123(17) 0.0036(17)
C(5) 0.037(2) 0.038(2) 0.052(2) 0.0031(17) 0.0218(18) 0.0029(19)
C(6) 0.0223(19) 0.033(2) 0.056(2) 0.0004(17) 0.0022(18) 0.0029(18)
C(7) 0.040(2) 0.050(3) 0.079(2) 0.001(2) 0.013(2) 0.001(2)
C(8) 0.049(2) 0.053(3) 0.060(2) 0.002(2) -0.000(2) 0.002(2)
C(9) 0.071(2) 0.045(2) 0.055(2) 0.005(2) 0.027(2) 0.001(2)
C(10) 0.037(2) 0.040(2) 0.042(2) -0.0006(19) 0.0071(19) 0.0071(19)
C(11) 0.039(2) 0.033(2) 0.053(2) -0.0047(18) 0.020(2) 0.0021(19)
C(12) 0.051(2) 0.058(3) 0.073(2) 0.007(2) 0.0438(18) 0.007(2)
C(13) 0.0281(18) 0.028(2) 0.050(2) 0.0021(17) 0.0205(17) -0.0006(19)
C(14) 0.0301(19) 0.045(2) 0.055(2) 0.0032(19) 0.0236(17) -0.001(2)
C(15) 0.035(2) 0.042(2) 0.068(2) 0.0040(19) 0.0293(19) 0.002(2)
C(16) 0.043(2) 0.063(3) 0.074(2) -0.009(2) 0.036(2) -0.027(2)
C(17) 0.043(2) 0.073(3) 0.056(2) -0.003(2) 0.024(2) -0.011(2)
C(18) 0.039(2) 0.073(3) 0.046(2) 0.002(2) 0.0185(18) -0.003(2)
C(19) 0.041(2) 0.050(2) 0.046(2) 0.0020(19) 0.0185(18) -0.004(2)
C(20) 0.0323(19) 0.031(2) 0.051(2) -0.0007(18) 0.0215(18) -0.002(2)
C(21) 0.049(2) 0.046(2) 0.087(2) 0.005(2) 0.035(2) 0.016(2)
C(22) 0.032(2) 0.040(2) 0.057(2) -0.0113(18) 0.0226(17) -0.002(2)
C(23) 0.0286(18) 0.029(2) 0.0392(18) -0.0053(17) 0.0192(16) -0.0046(16)
C(24) 0.033(2) 0.041(2) 0.0407(19) -0.0049(19) 0.0243(17) -0.0003(18)
C(25) 0.0339(19) 0.032(2) 0.049(2) 0.0016(17) 0.0269(18) 0.0026(18)
C(26) 0.0338(19) 0.044(2) 0.040(2) -0.0053(17) 0.0201(17) 0.0021(18)
C(27) 0.043(2) 0.038(2) 0.055(2) 0.0065(19) 0.0283(19) 0.0109(18)
C(28) 0.037(2) 0.049(2) 0.102(3) -0.000(2) 0.040(2) 0.014(2)
C(29) 0.073(3) 0.056(3) 0.096(3) 0.005(2) 0.068(2) 0.007(2)
C(30) 0.066(2) 0.058(2) 0.068(2) -0.008(2) 0.048(2) -0.006(2)
C(31) 0.050(2) 0.039(2) 0.062(2) -0.0032(19) 0.038(2) -0.002(2)
C(32) 0.0271(19) 0.029(2) 0.049(2) 0.0027(17) 0.0186(17) 0.0060(18)
C(33) 0.051(2) 0.062(3) 0.047(2) -0.009(2) 0.0153(18) 0.005(2)
C(34) 0.0262(19) 0.036(2) 0.041(2) -0.0026(18) 0.0087(16) -0.0046(19)
C(35) 0.035(2) 0.035(2) 0.044(2) -0.0010(19) 0.0163(17) -0.0056(19)
C(36) 0.037(2) 0.057(3) 0.041(2) 0.011(2) 0.0108(17) -0.003(2)
C(37) 0.045(2) 0.078(3) 0.050(2) 0.023(2) 0.009(2) -0.022(2)
C(38) 0.041(2) 0.108(4) 0.049(2) 0.017(2) 0.0200(19) -0.016(2)
C(39) 0.041(2) 0.096(4) 0.050(2) 0.007(2) 0.0247(18) 0.000(2)
C(40) 0.0340(19) 0.061(3) 0.041(2) 0.004(2) 0.0206(17) -0.002(2)
C(41) 0.0259(19) 0.048(3) 0.036(2) 0.0044(19) 0.0110(16) -0.004(2)
C(42) 0.043(2) 0.040(2) 0.057(2) -0.0019(19) 0.0155(19) 0.0046(19)

loop_
_atom_type_symbol
_atom_type_description
_atom_type_scat_dispersion_real
_atom_type_scat_dispersion_imag
_atom_type_scat_source
C C 0.003 0.002
;
International Tables for Crystallography
(1992, Vol. C, Tables 4.2.6.8 and 6.1.1.4)
;
H H 0.000 0.000
;
International Tables for Crystallography
(1992, Vol. C, Table 6.1.1.4)
;
N N 0.006 0.003
;
International Tables for Crystallography
(1992, Vol. C, Tables 4.2.6.8 and 6.1.1.4)
;
S S 0.125 0.123
;
International Tables for Crystallography
(1992, Vol. C, Tables 4.2.6.8 and 6.1.1.4)
;

loop_
_geom_angle_atom_site_label_1
_geom_angle_atom_site_label_2
_geom_angle_atom_site_label_3
_geom_angle
_geom_angle_publ_flag
C(1) S(1) C(2) 89.71(15) yes
C(5) S(2) C(6) 91.98(17) yes
C(14) S(3) C(15) 91.67(17) yes
C(22) S(4) C(23) 89.55(16) yes
C(26) S(5) C(27) 92.28(17) yes
C(35) S(6) C(36) 92.37(19) yes
C(1) N(1) C(3) 111.5(2) yes
C(22) N(2) C(24) 110.4(2) yes
S(1) C(1) N(1) 116.2(2) yes
S(1) C(2) C(3) 108.1(2) yes
S(1) C(2) C(4) 121.16(19) yes
C(3) C(2) C(4) 130.4(3) yes
N(1) C(3) C(2) 114.5(2) yes
N(1) C(3) C(13) 118.4(2) yes
C(2) C(3) C(13) 127.1(2) yes
C(2) C(4) C(5) 124.7(2) yes
C(2) C(4) C(11) 123.1(3) yes
C(5) C(4) C(11) 112.1(2) yes
S(2) C(5) C(4) 112.8(2) yes
S(2) C(5) C(12) 117.8(2) yes
C(4) C(5) C(12) 129.3(2) yes
S(2) C(6) C(7) 127.9(3) yes
S(2) C(6) C(11) 111.8(2) yes
C(7) C(6) C(11) 120.3(3) yes
C(6) C(7) C(8) 119.0(3) yes
C(7) C(8) C(9) 121.9(3) yes
C(8) C(9) C(10) 120.6(4) yes
C(9) C(10) C(11) 118.4(3) yes
C(4) C(11) C(6) 111.3(3) yes
C(4) C(11) C(10) 129.0(3) yes
C(6) C(11) C(10) 119.7(2) yes
C(3) C(13) C(14) 126.3(3) yes
C(3) C(13) C(20) 121.2(3) yes
C(14) C(13) C(20) 112.5(3) yes
S(3) C(14) C(13) 112.8(2) yes
S(3) C(14) C(21) 119.2(2) yes
C(13) C(14) C(21) 128.0(3) yes
S(3) C(15) C(16) 127.2(3) yes
S(3) C(15) C(20) 111.2(2) yes
C(16) C(15) C(20) 121.6(3) yes
C(15) C(16) C(17) 118.5(3) yes
C(16) C(17) C(18) 121.1(3) yes
C(17) C(18) C(19) 120.2(3) yes
C(18) C(19) C(20) 119.9(3) yes
C(13) C(20) C(15) 111.9(3) yes
C(13) C(20) C(19) 129.3(3) yes
C(15) C(20) C(19) 118.8(3) yes
S(4) C(22) N(2) 115.8(2) yes
S(4) C(23) C(24) 109.1(2) yes
S(4) C(23) C(25) 120.1(2) yes
C(24) C(23) C(25) 130.7(2) yes
N(2) C(24) C(23) 115.0(3) yes
N(2) C(24) C(34) 117.2(2) yes
C(23) C(24) C(34) 127.7(2) yes
C(23) C(25) C(26) 124.6(3) yes
C(23) C(25) C(32) 122.0(2) yes
C(26) C(25) C(32) 113.3(2) yes
S(5) C(26) C(25) 112.7(3) yes
S(5) C(26) C(33) 118.92(19) yes
C(25) C(26) C(33) 128.4(3) yes
S(5) C(27) C(28) 128.4(2) yes
S(5) C(27) C(32) 109.9(3) yes
C(28) C(27) C(32) 121.6(3) yes
C(27) C(28) C(29) 118.4(3) yes
C(28) C(29) C(30) 120.2(5) yes
C(29) C(30) C(31) 122.0(4) yes
C(30) C(31) C(32) 119.8(2) yes
C(25) C(32) C(27) 111.7(3) yes
C(25) C(32) C(31) 130.3(2) yes
C(27) C(32) C(31) 117.9(3) yes
C(24) C(34) C(35) 124.4(3) yes
C(24) C(34) C(41) 122.2(3) yes
C(35) C(34) C(41) 113.3(3) yes
S(6) C(35) C(34) 112.3(3) yes
S(6) C(35) C(42) 118.2(2) yes
C(34) C(35) C(42) 129.5(3) yes
S(6) C(36) C(37) 128.6(3) yes
S(6) C(36) C(41) 110.9(3) yes
C(37) C(36) C(41) 120.4(3) yes
C(36) C(37) C(38) 119.3(4) yes
C(37) C(38) C(39) 120.5(4) yes
C(38) C(39) C(40) 121.3(4) yes
C(39) C(40) C(41) 118.8(3) yes
C(34) C(41) C(36) 111.1(3) yes
C(34) C(41) C(40) 129.3(3) yes
C(36) C(41) C(40) 119.6(3) yes
S(1) C(1) H(1) 121.8 no
N(1) C(1) H(1) 122.0 no
C(6) C(7) H(2) 120.5 no
C(8) C(7) H(2) 120.5 no
C(7) C(8) H(3) 119.0 no
C(9) C(8) H(3) 119.1 no
C(8) C(9) H(4) 119.6 no
C(10) C(9) H(4) 119.8 no
C(9) C(10) H(5) 120.9 no
C(11) C(10) H(5) 120.7 no
C(5) C(12) H(6) 109.4 no
C(5) C(12) H(7) 109.5 no
C(5) C(12) H(8) 109.5 no
H(6) C(12) H(7) 109.5 no
H(6) C(12) H(8) 109.5 no
H(7) C(12) H(8) 109.5 no
C(15) C(16) H(9) 120.7 no
C(17) C(16) H(9) 120.8 no
C(16) C(17) H(10) 119.4 no
C(18) C(17) H(10) 119.5 no
C(17) C(18) H(11) 119.8 no
C(19) C(18) H(11) 120.1 no
C(18) C(19) H(12) 120.0 no
C(20) C(19) H(12) 120.1 no
C(14) C(21) H(13) 109.4 no
C(14) C(21) H(14) 109.4 no
C(14) C(21) H(15) 109.5 no
H(13) C(21) H(14) 109.5 no
H(13) C(21) H(15) 109.5 no
H(14) C(21) H(15) 109.5 no
S(4) C(22) H(16) 122.1 no
N(2) C(22) H(16) 122.1 no
C(27) C(28) H(17) 120.8 no
C(29) C(28) H(17) 120.9 no
C(28) C(29) H(18) 119.8 no
C(30) C(29) H(18) 120.0 no
C(29) C(30) H(19) 119.0 no
C(31) C(30) H(19) 119.0 no
C(30) C(31) H(20) 120.2 no
C(32) C(31) H(20) 120.1 no
C(26) C(33) H(21) 109.6 no
C(26) C(33) H(22) 109.6 no
C(26) C(33) H(23) 109.3 no
H(21) C(33) H(22) 109.5 no
H(21) C(33) H(23) 109.5 no
H(22) C(33) H(23) 109.5 no
C(36) C(37) H(24) 120.3 no
C(38) C(37) H(24) 120.4 no
C(37) C(38) H(25) 119.7 no
C(39) C(38) H(25) 119.8 no
C(38) C(39) H(26) 119.4 no
C(40) C(39) H(26) 119.3 no
C(39) C(40) H(27) 120.7 no
C(41) C(40) H(27) 120.6 no
C(35) C(42) H(28) 109.4 no
C(35) C(42) H(29) 109.5 no
C(35) C(42) H(30) 109.5 no
H(28) C(42) H(29) 109.5 no
H(28) C(42) H(30) 109.5 no
H(29) C(42) H(30) 109.5 no

loop_
_geom_bond_atom_site_label_1
_geom_bond_atom_site_label_2
_geom_bond_distance
_geom_bond_publ_flag
S(1) C(1) 1.727(2) yes
S(1) C(2) 1.740(3) yes
S(2) C(5) 1.739(2) yes
S(2) C(6) 1.704(4) yes
S(3) C(14) 1.732(3) yes
S(3) C(15) 1.747(3) yes
S(4) C(22) 1.723(3) yes
S(4) C(23) 1.735(3) yes
S(5) C(26) 1.740(3) yes
S(5) C(27) 1.748(3) yes
S(6) C(35) 1.733(4) yes
S(6) C(36) 1.734(4) yes
N(1) C(1) 1.244(4) yes
N(1) C(3) 1.415(4) yes
N(2) C(22) 1.281(4) yes
N(2) C(24) 1.411(3) yes
C(2) C(3) 1.381(3) yes
C(2) C(4) 1.470(4) yes
C(3) C(13) 1.467(4) yes
C(4) C(5) 1.360(5) yes
C(4) C(11) 1.447(4) yes
C(5) C(12) 1.500(4) yes
C(6) C(7) 1.400(4) yes
C(6) C(11) 1.423(5) yes
C(7) C(8) 1.378(7) yes
C(8) C(9) 1.394(6) yes
C(9) C(10) 1.400(3) yes
C(10) C(11) 1.422(6) yes
C(13) C(14) 1.362(4) yes
C(13) C(20) 1.453(4) yes
C(14) C(21) 1.504(4) yes
C(15) C(16) 1.421(5) yes
C(15) C(20) 1.396(5) yes
C(16) C(17) 1.358(5) yes
C(17) C(18) 1.403(6) yes
C(18) C(19) 1.403(4) yes
C(19) C(20) 1.390(4) yes
C(23) C(24) 1.364(5) yes
C(23) C(25) 1.469(4) yes
C(24) C(34) 1.477(5) yes
C(25) C(26) 1.349(4) yes
C(25) C(32) 1.449(6) yes
C(26) C(33) 1.493(5) yes
C(27) C(28) 1.399(6) yes
C(27) C(32) 1.431(3) yes
C(28) C(29) 1.381(6) yes
C(29) C(30) 1.389(4) yes
C(30) C(31) 1.380(6) yes
C(31) C(32) 1.388(5) yes
C(34) C(35) 1.362(5) yes
C(34) C(41) 1.449(5) yes
C(35) C(42) 1.492(5) yes
C(36) C(37) 1.380(6) yes
C(36) C(41) 1.424(5) yes
C(37) C(38) 1.375(7) yes
C(38) C(39) 1.397(7) yes
C(39) C(40) 1.380(6) yes
C(40) C(41) 1.392(5) yes
C(1) H(1) 0.950 no
C(7) H(2) 1.060 no
C(8) H(3) 1.070 no
C(9) H(4) 1.090 no
C(10) H(5) 1.090 no
C(12) H(6) 0.980 no
C(12) H(7) 0.980 no
C(12) H(8) 0.980 no
C(16) H(9) 1.070 no
C(17) H(10) 1.030 no
C(18) H(11) 1.060 no
C(19) H(12) 0.950 no
C(21) H(13) 0.970 no
C(21) H(14) 0.970 no
C(21) H(15) 0.970 no
C(22) H(16) 1.060 no
C(28) H(17) 0.990 no
C(29) H(18) 1.090 no
C(30) H(19) 1.010 no
C(31) H(20) 1.060 no
C(33) H(21) 0.990 no
C(33) H(22) 0.990 no
C(33) H(23) 0.990 no
C(37) H(24) 1.090 no
C(38) H(25) 1.090 no
C(39) H(26) 1.060 no
C(40) H(27) 1.090 no
C(42) H(28) 0.970 no
C(42) H(29) 0.970 no
C(42) H(30) 0.970 no

loop_
_geom_contact_atom_site_label_1
_geom_contact_atom_site_label_2
_geom_contact_distance
_geom_contact_site_symmetry_2
N(1) N(1) 3.205(3) 3_565
N(1) C(1) 3.249(3) 3_565
N(1) C(16) 3.355(5) 4_555
N(2) N(2) 3.163(2) 3_656
N(2) C(22) 3.171(3) 3_656
N(2) C(37) 3.515(5) 4_545
N(2) C(38) 3.472(5) 4_545
C(1) N(1) 3.249(3) 3_565
C(1) C(16) 3.548(6) 4_555
C(12) C(31) 3.522(4) 4_554
C(16) N(1) 3.355(5) 4_554
C(16) C(1) 3.548(6) 4_554
C(17) C(21) 3.596(5) 4_554
C(18) C(21) 3.598(5) 4_554
C(21) C(17) 3.596(5) 4_555
C(21) C(18) 3.598(5) 4_555
C(22) N(2) 3.171(3) 3_656
C(24) C(38) 3.580(4) 4_545
C(30) C(33) 3.580(4) 4_545
C(31) C(12) 3.522(4) 4_555
C(33) C(30) 3.580(4) 4_544
C(37) N(2) 3.515(5) 4_544
C(38) N(2) 3.472(5) 4_544
C(38) C(24) 3.580(4) 4_544
C(38) C(42) 3.559(4) 4_544
C(39) C(42) 3.509(3) 4_544
C(42) C(38) 3.559(4) 4_545
C(42) C(39) 3.509(3) 4_545
S(1) H(9) 3.464 4_555
S(1) H(19) 3.024 4_554
S(1) H(23) 3.472 4_555
S(1) H(30) 2.966 1_565
S(2) H(3) 3.509 4_554
S(2) H(4) 3.219 4_554
S(2) H(25) 3.541 2_655
S(2) H(26) 3.384 2_655
S(3) H(5) 3.513 4_554
S(3) H(11) 3.285 2_544
S(3) H(23) 3.269 .
S(4) H(8) 2.986 4_555
S(4) H(15) 3.059 .
S(4) H(24) 3.274 4_545
S(5) H(10) 3.148 2_544
S(5) H(11) 3.402 2_544
S(5) H(13) 3.533 .
S(5) H(18) 3.102 4_544
S(5) H(19) 3.597 4_544
S(6) H(20) 3.100 4_544
N(1) H(1) 2.688 3_565
N(1) H(9) 3.283 2_554
N(1) H(9) 2.662 4_555
N(1) H(10) 3.189 4_555
N(1) H(18) 3.377 4_554
N(2) H(16) 2.557 3_656
N(2) H(24) 2.956 4_545
N(2) H(25) 3.517 2_655
N(2) H(25) 2.854 4_545
C(1) H(1) 3.443 3_565
C(1) H(9) 3.565 2_554
C(1) H(9) 2.642 4_555
C(1) H(10) 3.283 2_554
C(1) H(18) 3.173 4_554
C(1) H(19) 3.568 4_554
C(2) H(19) 3.102 4_554
C(3) H(9) 3.262 4_555
C(3) H(10) 3.440 4_555
C(3) H(19) 3.599 4_554
C(4) H(19) 3.467 4_554
C(5) H(19) 3.591 4_554
C(7) H(16) 3.169 .
C(7) H(25) 3.474 2_655
C(8) H(27) 3.235 4_555
C(9) H(7) 3.233 4_555
C(9) H(8) 3.482 4_555
C(9) H(22) 2.995 4_555
C(9) H(27) 3.327 4_555
C(9) H(29) 3.400 1_565
C(10) H(7) 3.061 4_555
C(10) H(8) 3.545 4_555
C(10) H(22) 3.192 4_555
C(10) H(23) 3.465 4_555
C(10) H(29) 3.124 1_565
C(11) H(29) 3.200 1_565
C(12) H(14) 3.575 4_554
C(12) H(19) 3.516 4_554
C(12) H(20) 3.301 4_554
C(13) H(10) 3.278 4_555
C(14) H(10) 3.441 4_555
C(15) H(14) 3.496 4_554
C(15) H(17) 3.031 3_555
C(16) H(12) 3.561 2_544
C(16) H(14) 3.198 4_554
C(16) H(17) 3.211 3_555
C(16) H(18) 2.897 3_555
C(17) H(1) 3.444 2_544
C(17) H(14) 3.047 4_554
C(17) H(17) 3.553 3_555
C(17) H(18) 2.736 3_555
C(18) H(13) 3.259 4_554
C(18) H(14) 3.217 4_554
C(18) H(18) 3.488 3_555
C(19) H(9) 3.581 2_554
C(19) H(14) 3.525 4_554
C(20) H(17) 3.265 3_555
C(22) H(2) 3.455 .
C(22) H(16) 3.363 3_656
C(22) H(24) 2.757 4_545
C(22) H(25) 3.019 2_655
C(23) H(4) 3.565 4_554
C(24) H(16) 3.582 3_656
C(24) H(24) 3.399 4_545
C(24) H(25) 3.201 4_545
C(25) H(13) 3.302 .
C(25) H(15) 3.494 .
C(26) H(13) 3.478 .
C(27) H(13) 3.199 .
C(28) H(12) 3.472 4_555
C(29) H(12) 3.118 4_555
C(29) H(21) 3.318 4_545
C(30) H(6) 2.894 4_555
C(30) H(21) 2.773 4_545
C(31) H(6) 2.997 4_555
C(31) H(8) 3.209 4_555
C(31) H(21) 3.062 4_545
C(32) H(13) 3.133 .
C(33) H(4) 3.304 4_554
C(33) H(5) 3.198 4_554
C(33) H(19) 3.569 4_544
C(34) H(25) 3.245 4_545
C(35) H(25) 3.518 4_545
C(36) H(2) 3.491 3_656
C(36) H(3) 3.141 3_656
C(36) H(20) 3.244 4_544
C(36) H(28) 3.393 4_544
C(37) H(3) 2.696 3_656
C(37) H(20) 3.438 4_544
C(37) H(27) 3.521 2_645
C(37) H(28) 3.107 4_544
C(38) H(2) 3.398 2_645
C(38) H(3) 2.743 3_656
C(38) H(16) 3.322 2_645
C(38) H(28) 2.955 4_544
C(39) H(2) 3.573 2_645
C(39) H(3) 3.237 3_656
C(39) H(28) 3.121 4_544
C(39) H(29) 3.197 4_544
C(40) H(16) 3.542 3_656
C(40) H(24) 3.579 2_655
C(40) H(28) 3.428 4_544
C(40) H(29) 3.427 4_544
C(41) H(2) 3.462 3_656
C(41) H(3) 3.600 3_656
C(41) H(28) 3.543 4_544
H(1) N(1) 2.688 3_565
H(1) C(1) 3.443 3_565
H(1) C(17) 3.444 2_554
H(1) H(1) 3.403 3_565
H(1) H(9) 3.264 2_554
H(1) H(9) 2.804 4_555
H(1) H(10) 2.583 2_554
H(1) H(12) 3.424 3_565
H(1) H(17) 3.274 1_565
H(1) H(18) 3.237 4_554
H(2) C(22) 3.455 .
H(2) C(36) 3.491 3_656
H(2) C(38) 3.398 2_655
H(2) C(39) 3.573 2_655
H(2) C(41) 3.462 3_656
H(2) H(16) 2.635 .
H(2) H(25) 2.571 2_655
H(2) H(26) 2.968 2_655
H(3) S(2) 3.509 4_555
H(3) C(36) 3.141 3_656
H(3) C(37) 2.696 3_656
H(3) C(38) 2.743 3_656
H(3) C(39) 3.237 3_656
H(3) C(41) 3.600 3_656
H(3) H(24) 3.031 3_656
H(3) H(25) 3.103 3_656
H(3) H(27) 2.901 4_555
H(4) S(2) 3.219 4_555
H(4) C(23) 3.565 4_555
H(4) C(33) 3.304 4_555
H(4) H(7) 3.219 4_555
H(4) H(22) 2.384 4_555
H(4) H(23) 3.501 4_555
H(4) H(27) 3.057 4_555
H(5) S(3) 3.513 4_555
H(5) C(33) 3.198 4_555
H(5) H(7) 2.880 4_555
H(5) H(22) 2.838 4_555
H(5) H(23) 2.664 4_555
H(5) H(29) 3.494 1_565
H(6) C(30) 2.894 4_554
H(6) C(31) 2.997 4_554
H(6) H(13) 3.560 4_554
H(6) H(14) 3.440 4_554
H(6) H(19) 2.850 4_554
H(6) H(20) 3.058 4_554
H(7) C(9) 3.233 4_554
H(7) C(10) 3.061 4_554
H(7) H(4) 3.219 4_554
H(7) H(5) 2.880 4_554
H(7) H(14) 3.220 4_554
H(8) S(4) 2.986 4_554
H(8) C(9) 3.482 4_554
H(8) C(10) 3.545 4_554
H(8) C(31) 3.209 4_554
H(8) H(14) 3.480 4_554
H(8) H(15) 3.481 4_554
H(8) H(20) 2.814 4_554
H(9) S(1) 3.464 4_554
H(9) N(1) 3.283 2_544
H(9) N(1) 2.662 4_554
H(9) C(1) 3.565 2_544
H(9) C(1) 2.642 4_554
H(9) C(3) 3.262 4_554
H(9) C(19) 3.581 2_544
H(9) H(1) 3.264 2_544
H(9) H(1) 2.804 4_554
H(9) H(12) 2.857 2_544
H(9) H(18) 2.993 3_555
H(10) S(5) 3.148 2_554
H(10) N(1) 3.189 4_554
H(10) C(1) 3.283 2_544
H(10) C(3) 3.440 4_554
H(10) C(13) 3.278 4_554
H(10) C(14) 3.441 4_554
H(10) H(1) 2.583 2_544
H(10) H(14) 3.422 4_554
H(10) H(17) 3.349 2_554
H(10) H(18) 2.691 3_555
H(11) S(3) 3.285 2_554
H(11) S(5) 3.402 2_554
H(11) H(13) 3.309 4_554
H(12) C(16) 3.561 2_554
H(12) C(28) 3.472 4_554
H(12) C(29) 3.118 4_554
H(12) H(1) 3.424 3_565
H(12) H(9) 2.857 2_554
H(12) H(18) 3.016 4_554
H(13) S(5) 3.533 .
H(13) C(18) 3.259 4_555
H(13) C(25) 3.302 .
H(13) C(26) 3.478 .
H(13) C(27) 3.199 .
H(13) C(32) 3.133 .
H(13) H(6) 3.560 4_555
H(13) H(11) 3.309 4_555
H(14) C(12) 3.575 4_555
H(14) C(15) 3.496 4_555
H(14) C(16) 3.198 4_555
H(14) C(17) 3.047 4_555
H(14) C(18) 3.217 4_555
H(14) C(19) 3.525 4_555
H(14) H(6) 3.440 4_555
H(14) H(7) 3.220 4_555
H(14) H(8) 3.480 4_555
H(14) H(10) 3.422 4_555
H(15) S(4) 3.059 .
H(15) C(25) 3.494 .
H(15) H(8) 3.481 4_555
H(16) N(2) 2.557 3_656
H(16) C(7) 3.169 .
H(16) C(22) 3.363 3_656
H(16) C(24) 3.582 3_656
H(16) C(38) 3.322 2_655
H(16) C(40) 3.542 3_656
H(16) H(2) 2.635 .
H(16) H(16) 3.390 3_656
H(16) H(24) 3.003 4_545
H(16) H(25) 2.274 2_655
H(16) H(27) 3.308 3_656
H(17) C(15) 3.031 3_555
H(17) C(16) 3.211 3_555
H(17) C(17) 3.553 3_555
H(17) C(20) 3.265 3_555
H(17) H(1) 3.274 1_545
H(17) H(10) 3.349 2_544
H(18) S(5) 3.102 4_545
H(18) N(1) 3.377 4_555
H(18) C(1) 3.173 4_555
H(18) C(16) 2.897 3_555
H(18) C(17) 2.736 3_555
H(18) C(18) 3.488 3_555
H(18) H(1) 3.237 4_555
H(18) H(9) 2.993 3_555
H(18) H(10) 2.691 3_555
H(18) H(12) 3.016 4_555
H(19) S(1) 3.024 4_555
H(19) S(5) 3.597 4_545
H(19) C(1) 3.568 4_555
H(19) C(2) 3.102 4_555
H(19) C(3) 3.599 4_555
H(19) C(4) 3.467 4_555
H(19) C(5) 3.591 4_555
H(19) C(12) 3.516 4_555
H(19) C(33) 3.569 4_545
H(19) H(6) 2.850 4_555
H(19) H(21) 2.794 4_545
H(19) H(30) 3.314 4_545
H(20) S(6) 3.100 4_545
H(20) C(12) 3.301 4_555
H(20) C(36) 3.244 4_545
H(20) C(37) 3.438 4_545
H(20) H(6) 3.058 4_555
H(20) H(8) 2.814 4_555
H(20) H(21) 3.286 4_545
H(20) H(24) 3.350 4_545
H(21) C(29) 3.318 4_544
H(21) C(30) 2.773 4_544
H(21) C(31) 3.062 4_544
H(21) H(19) 2.794 4_544
H(21) H(20) 3.286 4_544
H(21) H(28) 3.331 4_544
H(22) C(9) 2.995 4_554
H(22) C(10) 3.192 4_554
H(22) H(4) 2.384 4_554
H(22) H(5) 2.838 4_554
H(22) H(29) 3.547 4_544
H(23) S(1) 3.472 4_554
H(23) S(3) 3.269 .
H(23) C(10) 3.465 4_554
H(23) H(4) 3.501 4_554
H(23) H(5) 2.664 4_554
H(24) S(4) 3.274 4_544
H(24) N(2) 2.956 4_544
H(24) C(22) 2.757 4_544
H(24) C(24) 3.399 4_544
H(24) C(40) 3.579 2_645
H(24) H(3) 3.031 3_656
H(24) H(16) 3.003 4_544
H(24) H(20) 3.350 4_544
H(24) H(27) 2.831 2_645
H(25) S(2) 3.541 2_645
H(25) N(2) 3.517 2_645
H(25) N(2) 2.854 4_544
H(25) C(7) 3.474 2_645
H(25) C(22) 3.019 2_645
H(25) C(24) 3.201 4_544
H(25) C(34) 3.245 4_544
H(25) C(35) 3.518 4_544
H(25) H(2) 2.571 2_645
H(25) H(3) 3.103 3_656
H(25) H(16) 2.274 2_645
H(25) H(28) 3.382 4_544
H(26) S(2) 3.384 2_645
H(26) H(2) 2.968 2_645
H(26) H(29) 3.297 4_544
H(27) C(8) 3.235 4_554
H(27) C(9) 3.327 4_554
H(27) C(37) 3.521 2_655
H(27) H(3) 2.901 4_554
H(27) H(4) 3.057 4_554
H(27) H(16) 3.308 3_656
H(27) H(24) 2.831 2_655
H(28) C(36) 3.393 4_545
H(28) C(37) 3.107 4_545
H(28) C(38) 2.955 4_545
H(28) C(39) 3.121 4_545
H(28) C(40) 3.428 4_545
H(28) C(41) 3.543 4_545
H(28) H(21) 3.331 4_545
H(28) H(25) 3.382 4_545
H(29) C(9) 3.400 1_545
H(29) C(10) 3.124 1_545
H(29) C(11) 3.200 1_545
H(29) C(39) 3.197 4_545
H(29) C(40) 3.427 4_545
H(29) H(5) 3.494 1_545
H(29) H(22) 3.547 4_545
H(29) H(26) 3.297 4_545
H(30) S(1) 2.966 1_545
H(30) H(19) 3.314 4_544

loop_
_geom_torsion_atom_site_label_1
_geom_torsion_atom_site_label_2
_geom_torsion_atom_site_label_3
_geom_torsion_atom_site_label_4
_geom_torsion
C(1) S(1) C(2) C(3) -0.6(3)
C(1) S(1) C(2) C(4) 173.4(3)
C(2) S(1) C(1) N(1) -0.2(3)
C(5) S(2) C(6) C(7) -179.9(2)
C(5) S(2) C(6) C(11) 1.1(2)
C(6) S(2) C(5) C(4) -0.4(2)
C(6) S(2) C(5) C(12) 179.1(2)
C(14) S(3) C(15) C(16) 177.5(3)
C(14) S(3) C(15) C(20) -0.7(3)
C(15) S(3) C(14) C(13) 0.4(3)
C(15) S(3) C(14) C(21) -179.7(3)
C(22) S(4) C(23) C(24) 0.6(2)
C(22) S(4) C(23) C(25) -177.0(2)
C(23) S(4) C(22) N(2) 0.2(2)
C(26) S(5) C(27) C(28) 179.1(3)
C(26) S(5) C(27) C(32) -0.8(2)
C(27) S(5) C(26) C(25) 0.5(2)
C(27) S(5) C(26) C(33) -179.5(2)
C(35) S(6) C(36) C(37) -179.2(2)
C(35) S(6) C(36) C(41) 0.71(19)
C(36) S(6) C(35) C(34) -0.34(19)
C(36) S(6) C(35) C(42) -179.06(18)
C(1) N(1) C(3) C(2) -1.5(4)
C(1) N(1) C(3) C(13) 176.9(3)
C(3) N(1) C(1) S(1) 1.0(4)
C(22) N(2) C(24) C(23) 1.5(4)
C(22) N(2) C(24) C(34) -178.2(3)
C(24) N(2) C(22) S(4) -0.9(3)
S(1) C(2) C(3) N(1) 1.3(4)
S(1) C(2) C(3) C(13) -177.0(3)
S(1) C(2) C(4) C(5) -129.5(3)
S(1) C(2) C(4) C(11) 47.7(4)
C(3) C(2) C(4) C(5) 43.0(5)
C(3) C(2) C(4) C(11) -139.8(4)
C(4) C(2) C(3) N(1) -172.0(3)
C(4) C(2) C(3) C(13) 9.7(6)
N(1) C(3) C(13) C(14) -129.7(3)
N(1) C(3) C(13) C(20) 50.8(5)
C(2) C(3) C(13) C(14) 48.5(6)
C(2) C(3) C(13) C(20) -131.0(4)
C(2) C(4) C(5) S(2) 177.0(2)
C(2) C(4) C(5) C(12) -2.5(5)
C(2) C(4) C(11) C(6) -176.2(3)
C(2) C(4) C(11) C(10) 6.2(5)
C(5) C(4) C(11) C(6) 1.2(4)
C(5) C(4) C(11) C(10) -176.3(3)
C(11) C(4) C(5) S(2) -0.4(3)
C(11) C(4) C(5) C(12) -179.9(2)
S(2) C(6) C(7) C(8) -176.9(2)
S(2) C(6) C(11) C(4) -1.5(3)
S(2) C(6) C(11) C(10) 176.3(2)
C(7) C(6) C(11) C(4) 179.4(3)
C(7) C(6) C(11) C(10) -2.7(5)
C(11) C(6) C(7) C(8) 2.0(5)
C(6) C(7) C(8) C(9) -1.3(5)
C(7) C(8) C(9) C(10) 1.4(5)
C(8) C(9) C(10) C(11) -2.1(5)
C(9) C(10) C(11) C(4) -179.8(3)
C(9) C(10) C(11) C(6) 2.8(4)
C(3) C(13) C(14) S(3) -179.6(3)
C(3) C(13) C(14) C(21) 0.6(6)
C(3) C(13) C(20) C(15) 179.1(3)
C(3) C(13) C(20) C(19) 1.8(6)
C(14) C(13) C(20) C(15) -0.5(4)
C(14) C(13) C(20) C(19) -177.8(3)
C(20) C(13) C(14) S(3) -0.1(3)
C(20) C(13) C(14) C(21) -179.9(3)
S(3) C(15) C(16) C(17) -178.3(3)
S(3) C(15) C(20) C(13) 0.8(4)
S(3) C(15) C(20) C(19) 178.4(2)
C(16) C(15) C(20) C(13) -177.5(3)
C(16) C(15) C(20) C(19) 0.1(4)
C(20) C(15) C(16) C(17) -0.2(5)
C(15) C(16) C(17) C(18) 0.2(4)
C(16) C(17) C(18) C(19) 0.1(4)
C(17) C(18) C(19) C(20) -0.2(4)
C(18) C(19) C(20) C(13) 177.3(3)
C(18) C(19) C(20) C(15) 0.1(4)
S(4) C(23) C(24) N(2) -1.3(3)
S(4) C(23) C(24) C(34) 178.3(2)
S(4) C(23) C(25) C(26) 120.3(3)
S(4) C(23) C(25) C(32) -58.2(3)
C(24) C(23) C(25) C(26) -56.8(5)
C(24) C(23) C(25) C(32) 124.7(4)
C(25) C(23) C(24) N(2) 176.0(3)
C(25) C(23) C(24) C(34) -4.4(6)
N(2) C(24) C(34) C(35) 130.6(3)
N(2) C(24) C(34) C(41) -48.2(3)
C(23) C(24) C(34) C(35) -49.0(4)
C(23) C(24) C(34) C(41) 132.2(3)
C(23) C(25) C(26) S(5) -178.8(2)
C(23) C(25) C(26) C(33) 1.3(5)
C(23) C(25) C(32) C(27) 178.2(2)
C(23) C(25) C(32) C(31) -4.1(5)
C(26) C(25) C(32) C(27) -0.5(3)
C(26) C(25) C(32) C(31) 177.2(3)
C(32) C(25) C(26) S(5) -0.1(2)
C(32) C(25) C(26) C(33) 179.9(2)
S(5) C(27) C(28) C(29) 178.3(2)
S(5) C(27) C(32) C(25) 0.9(3)
S(5) C(27) C(32) C(31) -177.2(2)
C(28) C(27) C(32) C(25) -179.0(2)
C(28) C(27) C(32) C(31) 2.9(4)
C(32) C(27) C(28) C(29) -1.8(4)
C(27) C(28) C(29) C(30) 0.3(4)
C(28) C(29) C(30) C(31) 0.1(4)
C(29) C(30) C(31) C(32) 1.1(5)
C(30) C(31) C(32) C(25) 179.9(2)
C(30) C(31) C(32) C(27) -2.5(4)
C(24) C(34) C(35) S(6) -179.02(18)
C(24) C(34) C(35) C(42) -0.5(3)
C(24) C(34) C(41) C(36) 179.6(2)
C(24) C(34) C(41) C(40) -0.6(3)
C(35) C(34) C(41) C(36) 0.6(2)
C(35) C(34) C(41) C(40) -179.5(2)
C(41) C(34) C(35) S(6) -0.1(2)
C(41) C(34) C(35) C(42) 178.4(2)
S(6) C(36) C(37) C(38) -179.7(2)
S(6) C(36) C(41) C(34) -0.9(2)
S(6) C(36) C(41) C(40) 179.25(18)
C(37) C(36) C(41) C(34) 179.1(2)
C(37) C(36) C(41) C(40) -0.8(3)
C(41) C(36) C(37) C(38) 0.4(3)
C(36) C(37) C(38) C(39) -0.1(3)
C(37) C(38) C(39) C(40) 0.2(4)
C(38) C(39) C(40) C(41) -0.7(3)
C(39) C(40) C(41) C(34) -178.9(2)
C(39) C(40) C(41) C(36) 1.0(3)
